data_4303860
loop_
_publ_author_name
'Neil J. Williams'
'Robert D. Hancock'
'Joseph H. Riebenspies'
'Manuel Fernandes'
'Alvaro S. de Sousa'

_publ_contact_author_address
; 
School of Chemistry
University of the Witwatersrand
Johannesburg 2050
South Africa
;
_publ_contact_author_email Alvaro.DeSousa@wits.ac.za
_publ_contact_author_fax '+27 11 717-6749'
_publ_contact_author_name 'Alvaro de Sousa'
_publ_contact_author_phone '+27 11 717-6710'
_publ_section_title
;
Complexation of Mercury(I) and Mercury(II) by 18-Crown-6: Hydrothermal
Synthesis of the Mercuric Nitrite Complex
;
_journal_name_full 'Inorganic Chemistry'
_journal_page_first 11724
_journal_page_last 11733
_journal_paper_doi 10.1021/ic9017618
_journal_volume 48
_journal_year 2009
_chemical_formula_sum 'C12 H24 Hg N2 O10'
_chemical_formula_weight 556.92
_chemical_name_systematic
;                                                                              
 ?                                                                             
;
_space_group_IT_number 14
_symmetry_cell_setting monoclinic
_symmetry_space_group_name_Hall '-P 2ybc'
_symmetry_space_group_name_H-M 'P 1 21/c 1'
_atom_sites_solution_hydrogens geom
_atom_sites_solution_primary direct
_atom_sites_solution_secondary difmap
_audit_creation_method SHELXL-97
_cell_angle_alpha 90.00
_cell_angle_beta 95.165(11)
_cell_angle_gamma 90.00
_cell_formula_units_Z 2
_cell_length_a 8.027(5)
_cell_length_b 14.473(9)
_cell_length_c 7.827(5)
_cell_measurement_reflns_used 999
_cell_measurement_temperature 110(2)
_cell_measurement_theta_max 27.69
_cell_measurement_theta_min 2.97
_cell_volume 905.6(10)
_computing_cell_refinement 'Bruker SMART'
_computing_data_collection 'Bruker SMART'
_computing_data_reduction 'Bruker SAINT'
_computing_molecular_graphics 'Bruker SHELXTL'
_computing_publication_material 'Bruker SHELXTL'
_computing_structure_refinement 'SHELXL-97 (Sheldrick, 1997)'
_computing_structure_solution 'SHELXS-97 (Sheldrick, 1990)'
_diffrn_ambient_temperature 110(2)
_diffrn_measured_fraction_theta_full 0.974
_diffrn_measured_fraction_theta_max 0.974
_diffrn_measurement_device_type 'CCD area detector'
_diffrn_measurement_method 'phi and omega scans'
_diffrn_radiation_monochromator graphite
_diffrn_radiation_source 'fine-focus sealed tube'
_diffrn_radiation_type MoK\a
_diffrn_radiation_wavelength 0.71073
_diffrn_reflns_av_R_equivalents 0.0340
_diffrn_reflns_av_sigmaI/netI 0.0246
_diffrn_reflns_limit_h_max 9
_diffrn_reflns_limit_h_min -9
_diffrn_reflns_limit_k_max 17
_diffrn_reflns_limit_k_min -17
_diffrn_reflns_limit_l_max 9
_diffrn_reflns_limit_l_min -9
_diffrn_reflns_number 6822
_diffrn_reflns_theta_full 25.00
_diffrn_reflns_theta_max 25.00
_diffrn_reflns_theta_min 2.81
_exptl_absorpt_coefficient_mu 8.550
_exptl_absorpt_correction_T_max 0.4818
_exptl_absorpt_correction_T_min 0.2796
_exptl_absorpt_correction_type multi-scan
_exptl_absorpt_process_details sadabs
_exptl_crystal_colour colorless
_exptl_crystal_density_diffrn 2.042
_exptl_crystal_density_method 'not measured'
_exptl_crystal_description prizm
_exptl_crystal_F_000 540
_exptl_crystal_size_max 0.20
_exptl_crystal_size_mid 0.20
_exptl_crystal_size_min 0.10
_refine_diff_density_max 0.748
_refine_diff_density_min -0.862
_refine_diff_density_rms 0.102
_refine_ls_extinction_method none
_refine_ls_goodness_of_fit_ref 1.003
_refine_ls_hydrogen_treatment constr
_refine_ls_matrix_type full
_refine_ls_number_parameters 115
_refine_ls_number_reflns 1557
_refine_ls_number_restraints 0
_refine_ls_restrained_S_all 1.003
_refine_ls_R_factor_all 0.0214
_refine_ls_R_factor_gt 0.0175
_refine_ls_shift/su_max 0.001
_refine_ls_shift/su_mean 0.000
_refine_ls_structure_factor_coef Fsqd
_refine_ls_weighting_details 'calc w=1/[\s^2^(Fo^2^)+(0.0249P)^2^+0.8525P] where P=(Fo^2^+2Fc^2^)/3'
_refine_ls_weighting_scheme calc
_refine_ls_wR_factor_gt 0.0430
_refine_ls_wR_factor_ref 0.0466
_reflns_number_gt 1307
_reflns_number_total 1557
_reflns_threshold_expression >2sigma(I)
_cod_data_source_file ic9017618_si_001_1.cif
_cod_data_source_block rh68a
_cod_depositor_comments
;
The following automatic conversions were performed:
'_symmetry_cell_setting' value 'Monoclinic' changed to 'monoclinic'
according to '/home/saulius/struct/CIF-dictionaries/cif_core.dic'
dictionary named 'cif_core.dic' version 2.4.1 from 2010-06-29.

Automatic conversion script
Id: cif_fix_enum 1527 2010-12-29 10:47:43Z saulius 
;
_cod_database_code 4303860

loop_
_symmetry_equiv_pos_as_xyz
'x, y, z'
'-x, y+1/2, -z+1/2'
'-x, -y, -z'
'x, -y-1/2, z-1/2'

loop_
_atom_site_label
_atom_site_type_symbol
_atom_site_fract_x
_atom_site_fract_y
_atom_site_fract_z
_atom_site_U_iso_or_equiv
_atom_site_adp_type
_atom_site_occupancy
_atom_site_symmetry_multiplicity
_atom_site_calc_flag
_atom_site_refinement_flags
_atom_site_disorder_assembly
_atom_site_disorder_group
Hg1 Hg 0.0000 0.5000 0.0000 0.01648(9) Uani 1 2 d S . .
O1 O 0.0557(2) 0.31845(13) 0.1213(3) 0.0186(5) Uani 1 1 d . . .
C1 C -0.0346(4) 0.2475(2) 0.0257(4) 0.0218(7) Uani 1 1 d . . .
H1A H -0.0261 0.1902 0.0879 0.026 Uiso 1 1 d R . .
H1B H 0.0126 0.2386 -0.0816 0.026 Uiso 1 1 d R . .
N1 N -0.1915(4) 0.5259(2) 0.2953(5) 0.0343(8) Uani 1 1 d . . .
O2 O 0.3084(3) 0.45729(15) 0.1728(3) 0.0205(5) Uani 1 1 d . . .
C2 C 0.2294(4) 0.2989(2) 0.1489(5) 0.0225(7) Uani 1 1 d . . .
H2A H 0.2796 0.2983 0.0379 0.027 Uiso 1 1 calc R . .
H2B H 0.2464 0.2373 0.2027 0.027 Uiso 1 1 calc R . .
O3 O 0.2218(3) 0.64693(14) 0.1217(3) 0.0197(5) Uani 1 1 d . . .
C3 C 0.3114(4) 0.3713(2) 0.2632(4) 0.0219(7) Uani 1 1 d . . .
H3A H 0.2514 0.3776 0.3677 0.026 Uiso 1 1 calc R . .
H3B H 0.4285 0.3533 0.2985 0.026 Uiso 1 1 calc R . .
O4 O -0.1018(4) 0.57353(17) 0.2008(3) 0.0417(7) Uani 1 1 d . . .
C5 C 0.3782(4) 0.5311(2) 0.2778(5) 0.0246(7) Uani 1 1 d . . .
H5A H 0.4912 0.5141 0.3293 0.030 Uiso 1 1 calc R . .
H5B H 0.3067 0.5441 0.3717 0.030 Uiso 1 1 calc R . .
O5 O -0.2163(4) 0.4465(2) 0.2431(5) 0.0530(9) Uani 1 1 d . . .
C6 C 0.3880(4) 0.6151(2) 0.1657(5) 0.0241(7) Uani 1 1 d . . .
H6A H 0.4551 0.6639 0.2279 0.029 Uiso 1 1 calc R . .
H6B H 0.4418 0.5990 0.0607 0.029 Uiso 1 1 calc R . .
C7 C 0.2143(4) 0.7240(2) 0.0081(4) 0.0213(7) Uani 1 1 d . . .
H7A H 0.2583 0.7076 -0.0978 0.026 Uiso 1 1 d R . .
H7B H 0.2790 0.7744 0.0587 0.026 Uiso 1 1 d R . .

loop_
_atom_site_aniso_label
_atom_site_aniso_U_11
_atom_site_aniso_U_22
_atom_site_aniso_U_33
_atom_site_aniso_U_23
_atom_site_aniso_U_13
_atom_site_aniso_U_12
Hg1 0.01586(12) 0.01656(12) 0.01707(13) -0.00030(6) 0.00177(7) 0.00004(5)
O1 0.0185(11) 0.0152(10) 0.0218(12) -0.0008(9) 0.0004(9) 0.0009(8)
C1 0.0308(17) 0.0158(16) 0.0190(18) 0.0012(13) 0.0032(15) 0.0011(14)
N1 0.0360(19) 0.0280(16) 0.042(2) -0.0036(16) 0.0191(16) -0.0053(16)
O2 0.0209(11) 0.0183(11) 0.0217(13) 0.0041(10) -0.0022(9) 0.0005(9)
C2 0.0215(16) 0.0205(16) 0.026(2) 0.0069(14) 0.0034(14) 0.0054(14)
O3 0.0177(11) 0.0171(10) 0.0238(13) 0.0052(10) -0.0003(9) -0.0008(9)
C3 0.0190(16) 0.0209(15) 0.0253(19) 0.0092(14) -0.0006(14) 0.0037(13)
O4 0.0569(17) 0.0355(14) 0.0365(17) -0.0112(12) 0.0254(14) -0.0105(13)
C5 0.0175(16) 0.0234(16) 0.031(2) 0.0002(17) -0.0061(14) -0.0017(15)
O5 0.065(2) 0.0308(15) 0.068(2) -0.0077(15) 0.0374(18) -0.0063(14)
C6 0.0153(16) 0.0230(16) 0.033(2) 0.0010(14) -0.0027(14) -0.0029(13)
C7 0.0266(17) 0.0170(15) 0.0202(18) 0.0025(14) 0.0005(14) -0.0050(13)

loop_
_atom_type_symbol
_atom_type_description
_atom_type_scat_dispersion_real
_atom_type_scat_dispersion_imag
_atom_type_scat_source
C C 0.0033 0.0016 'International Tables Vol C Tables 4.2.6.8 and 6.1.1.4'
H H 0.0000 0.0000 'International Tables Vol C Tables 4.2.6.8 and 6.1.1.4'
N N 0.0061 0.0033 'International Tables Vol C Tables 4.2.6.8 and 6.1.1.4'
O O 0.0106 0.0060 'International Tables Vol C Tables 4.2.6.8 and 6.1.1.4'
Hg Hg -2.3894 9.2266 'International Tables Vol C Tables 4.2.6.8 and 6.1.1.4'

loop_
_geom_angle_atom_site_label_1
_geom_angle_atom_site_label_2
_geom_angle_atom_site_label_3
_geom_angle
_geom_angle_site_symmetry_1
_geom_angle_site_symmetry_3
_geom_angle_publ_flag
O4 Hg1 O4 180.0 . 3_565 ?
O4 Hg1 O2 97.84(10) . . ?
O4 Hg1 O2 82.16(10) 3_565 . ?
O4 Hg1 O5 48.01(9) . . ?
O4 Hg1 O5 131.99(9) 3_565 . ?
O2 Hg1 O5 100.81(10) . . ?
O4 Hg1 O1 106.17(9) . . ?
O4 Hg1 O1 73.83(9) 3_565 . ?
O2 Hg1 O1 61.40(6) . . ?
O5 Hg1 O1 66.56(8) . . ?
O4 Hg1 O3 69.67(9) . . ?
O4 Hg1 O3 110.33(9) 3_565 . ?
O2 Hg1 O3 60.44(7) . . ?
O5 Hg1 O3 112.49(9) . . ?
O1 Hg1 O3 120.19(7) . . ?
C2 O1 C1 112.4(2) . . ?
C2 O1 Hg1 111.19(16) . . ?
C1 O1 Hg1 115.88(18) . . ?
O1 C1 C7 109.2(3) . 3_565 ?
O1 C1 H1A 110.2 . . ?
C7 C1 H1A 110.5 3_565 . ?
O1 C1 H1B 109.4 . . ?
C7 C1 H1B 109.4 3_565 . ?
H1A C1 H1B 108.2 . . ?
O5 N1 O4 113.2(3) . . ?
C5 O2 C3 112.2(3) . . ?
C5 O2 Hg1 113.49(18) . . ?
C3 O2 Hg1 114.10(17) . . ?
O1 C2 C3 109.0(3) . . ?
O1 C2 H2A 109.9 . . ?
C3 C2 H2A 109.9 . . ?
O1 C2 H2B 109.9 . . ?
C3 C2 H2B 109.9 . . ?
H2A C2 H2B 108.3 . . ?
C6 O3 C7 113.0(2) . . ?
C6 O3 Hg1 112.26(17) . . ?
C7 O3 Hg1 112.46(18) . . ?
O2 C3 C2 109.1(3) . . ?
O2 C3 H3A 109.9 . . ?
C2 C3 H3A 109.9 . . ?
O2 C3 H3B 109.9 . . ?
C2 C3 H3B 109.9 . . ?
H3A C3 H3B 108.3 . . ?
N1 O4 Hg1 115.6(2) . . ?
O2 C5 C6 107.8(3) . . ?
O2 C5 H5A 110.1 . . ?
C6 C5 H5A 110.1 . . ?
O2 C5 H5B 110.1 . . ?
C6 C5 H5B 110.1 . . ?
H5A C5 H5B 108.5 . . ?
N1 O5 Hg1 82.87(19) . . ?
O3 C6 C5 107.8(2) . . ?
O3 C6 H6A 110.2 . . ?
C5 C6 H6A 110.2 . . ?
O3 C6 H6B 110.2 . . ?
C5 C6 H6B 110.2 . . ?
H6A C6 H6B 108.5 . . ?
O3 C7 C1 108.1(2) . 3_565 ?
O3 C7 H7A 110.2 . . ?
C1 C7 H7A 109.8 3_565 . ?
O3 C7 H7B 110.3 . . ?
C1 C7 H7B 109.9 3_565 . ?
H7A C7 H7B 108.5 . . ?

loop_
_geom_bond_atom_site_label_1
_geom_bond_atom_site_label_2
_geom_bond_distance
_geom_bond_site_symmetry_2
_geom_bond_publ_flag
Hg1 O4 2.122(3) . ?
Hg1 O4 2.122(3) 3_565 ?
Hg1 O2 2.782(3) . ?
Hg1 O5 2.798(3) . ?
Hg1 O1 2.816(2) . ?
Hg1 O3 2.880(2) . ?
O1 C2 1.420(4) . ?
O1 C1 1.429(4) . ?
C1 C7 1.501(4) 3_565 ?
C1 H1A 0.9600 . ?
C1 H1B 0.9600 . ?
N1 O5 1.229(5) . ?
N1 O4 1.280(4) . ?
O2 C5 1.431(5) . ?
O2 C3 1.431(4) . ?
C2 C3 1.492(5) . ?
C2 H2A 0.9900 . ?
C2 H2B 0.9900 . ?
O3 C6 1.424(4) . ?
O3 C7 1.425(4) . ?
C3 H3A 0.9900 . ?
C3 H3B 0.9900 . ?
C5 C6 1.505(5) . ?
C5 H5A 0.9900 . ?
C5 H5B 0.9900 . ?
C6 H6A 0.9900 . ?
C6 H6B 0.9900 . ?
C7 C1 1.501(4) 3_565 ?
C7 H7A 0.9600 . ?
C7 H7B 0.9600 . ?

loop_
_geom_torsion_atom_site_label_1
_geom_torsion_atom_site_label_2
_geom_torsion_atom_site_label_3
_geom_torsion_atom_site_label_4
_geom_torsion
_geom_torsion_site_symmetry_1
_geom_torsion_site_symmetry_2
_geom_torsion_site_symmetry_3
_geom_torsion_site_symmetry_4
_geom_torsion_publ_flag
O4 Hg1 O1 C2 -111.3(2) . . . . ?
O4 Hg1 O1 C2 68.7(2) 3_565 . . . ?
O2 Hg1 O1 C2 -21.07(18) . . . . ?
O5 Hg1 O1 C2 -139.1(2) . . . . ?
O3 Hg1 O1 C2 -35.8(2) . . . . ?
O4 Hg1 O1 C1 118.8(2) . . . . ?
O4 Hg1 O1 C1 -61.2(2) 3_565 . . . ?
O2 Hg1 O1 C1 -151.0(2) . . . . ?
O5 Hg1 O1 C1 91.0(2) . . . . ?
O3 Hg1 O1 C1 -165.71(18) . . . . ?
C2 O1 C1 C7 -176.3(3) . . . 3_565 ?
Hg1 O1 C1 C7 -46.9(3) . . . 3_565 ?
O4 Hg1 O2 C5 -39.9(2) . . . . ?
O4 Hg1 O2 C5 140.1(2) 3_565 . . . ?
O5 Hg1 O2 C5 -88.5(2) . . . . ?
O1 Hg1 O2 C5 -144.1(2) . . . . ?
O3 Hg1 O2 C5 21.36(18) . . . . ?
O4 Hg1 O2 C3 90.3(2) . . . . ?
O4 Hg1 O2 C3 -89.7(2) 3_565 . . . ?
O5 Hg1 O2 C3 41.7(2) . . . . ?
O1 Hg1 O2 C3 -13.85(19) . . . . ?
O3 Hg1 O2 C3 151.6(2) . . . . ?
C1 O1 C2 C3 -174.6(3) . . . . ?
Hg1 O1 C2 C3 53.7(3) . . . . ?
O4 Hg1 O3 C6 127.6(2) . . . . ?
O4 Hg1 O3 C6 -52.4(2) 3_565 . . . ?
O2 Hg1 O3 C6 15.42(19) . . . . ?
O5 Hg1 O3 C6 105.3(2) . . . . ?
O1 Hg1 O3 C6 30.2(2) . . . . ?
O4 Hg1 O3 C7 -103.7(2) . . . . ?
O4 Hg1 O3 C7 76.3(2) 3_565 . . . ?
O2 Hg1 O3 C7 144.2(2) . . . . ?
O5 Hg1 O3 C7 -125.91(19) . . . . ?
O1 Hg1 O3 C7 159.00(17) . . . . ?
C5 O2 C3 C2 177.2(2) . . . . ?
Hg1 O2 C3 C2 46.4(3) . . . . ?
O1 C2 C3 O2 -68.5(3) . . . . ?
O5 N1 O4 Hg1 -6.4(4) . . . . ?
O4 Hg1 O4 N1 104(7) 3_565 . . . ?
O2 Hg1 O4 N1 -94.0(3) . . . . ?
O5 Hg1 O4 N1 3.5(2) . . . . ?
O1 Hg1 O4 N1 -31.6(3) . . . . ?
O3 Hg1 O4 N1 -148.4(3) . . . . ?
C3 O2 C5 C6 173.3(2) . . . . ?
Hg1 O2 C5 C6 -55.5(3) . . . . ?
O4 N1 O5 Hg1 4.4(3) . . . . ?
O4 Hg1 O5 N1 -3.3(2) . . . . ?
O4 Hg1 O5 N1 176.7(2) 3_565 . . . ?
O2 Hg1 O5 N1 87.6(2) . . . . ?
O1 Hg1 O5 N1 139.7(3) . . . . ?
O3 Hg1 O5 N1 25.3(3) . . . . ?
C7 O3 C6 C5 -177.1(3) . . . . ?
Hg1 O3 C6 C5 -48.6(3) . . . . ?
O2 C5 C6 O3 70.6(3) . . . . ?
C6 O3 C7 C1 -178.8(3) . . . 3_565 ?
Hg1 O3 C7 C1 52.9(3) . . . 3_565 ?
